data_4025563
loop_
_publ_author_name
'Yosuke Demizu'
'Mitsunobu Doi'
'Yukiko Sato'
'Masakazu Tanaka'
'Haruhiro Okuda'
'Masaaki Kurihara'

_publ_section_title
;
 Three-Dimensional Structural Control of Diastereomeric
 Leu-Leu-Aib-Leu-Leu-Aib Sequences in the Solid State
;
_journal_name_full 'Journal of Organic Chemistry'
_journal_page_first 5234
_journal_page_last 5239
_journal_paper_doi 10.1021/jo100965r
_journal_volume 75
_journal_year 2010
_chemical_absolute_configuration rm
_chemical_compound_source synthesis
_chemical_formula_sum 'C38 H70 N6 O9'
_chemical_formula_weight 755.00
_chemical_name_systematic
; 
 Boc-Leu-Leu-Aib-D-Leu-D-Leu-Aib-OMe  
;
_space_group_IT_number 19
_symmetry_cell_setting orthorhombic
_symmetry_space_group_name_Hall 'P 2ac 2ab'
_symmetry_space_group_name_H-M 'P 21 21 21'
_atom_sites_solution_hydrogens geom
_atom_sites_solution_primary direct
_atom_sites_solution_secondary difmap
_audit_creation_method SHELXL-97
_cell_angle_alpha 90.00
_cell_angle_beta 90.00
_cell_angle_gamma 90.00
_cell_formula_units_Z 4
_cell_length_a 21.383(3)
_cell_length_b 11.0697(17)
_cell_length_c 19.560(3)
_cell_measurement_reflns_used 5888
_cell_measurement_temperature 240(2)
_cell_measurement_theta_max 22.90
_cell_measurement_theta_min 2.17
_cell_volume 4629.9(12)
_computing_cell_refinement 'SAINTPLUS (Bruker, 1998)'
_computing_data_collection 'SMART (Bruker, 1998)'
_computing_data_reduction 'SAINTPLUS (Bruker, 1998)'
_computing_structure_refinement 'SHELXL-97 (Sheldrick, 2008)'
_computing_structure_solution 'SHELXD (Seldrick & Gould, 1996)'
_diffrn_ambient_temperature 240(2)
_diffrn_detector_area_resol_mean 8.366
_diffrn_measured_fraction_theta_full 0.998
_diffrn_measured_fraction_theta_max 0.998
_diffrn_measurement_device_type 'Bruker AXS SMART APEX (CCD area detector)'
_diffrn_measurement_method \w-scan
_diffrn_radiation_monochromator 'Bruker AXS Montel (conforcal multilayer optics)'
_diffrn_radiation_source 'MacScience M18XCE (rotating anode)'
_diffrn_radiation_type MoK\a
_diffrn_radiation_wavelength 0.71073
_diffrn_reflns_av_R_equivalents 0.0412
_diffrn_reflns_av_sigmaI/netI 0.0398
_diffrn_reflns_limit_h_max 27
_diffrn_reflns_limit_h_min -27
_diffrn_reflns_limit_k_max 14
_diffrn_reflns_limit_k_min -14
_diffrn_reflns_limit_l_max 25
_diffrn_reflns_limit_l_min -24
_diffrn_reflns_number 40387
_diffrn_reflns_theta_full 27.10
_diffrn_reflns_theta_max 27.10
_diffrn_reflns_theta_min 1.41
_diffrn_standards_decay_% 0.7
_diffrn_standards_interval_count 40387
_diffrn_standards_interval_time 420
_diffrn_standards_number 331
_exptl_absorpt_coefficient_mu 0.077
_exptl_absorpt_correction_T_max 1.0
_exptl_absorpt_correction_T_min 0.800
_exptl_absorpt_correction_type empirical
_exptl_absorpt_process_details 'SADABS (Sheldrick, 1996)'
_exptl_crystal_colour colourless
_exptl_crystal_density_diffrn 1.083
_exptl_crystal_density_method 'not measured'
_exptl_crystal_description block
_exptl_crystal_F_000 1648
_exptl_crystal_size_max 0.40
_exptl_crystal_size_mid 0.40
_exptl_crystal_size_min 0.25
_refine_diff_density_max 0.298
_refine_diff_density_min -0.163
_refine_diff_density_rms 0.052
_refine_ls_abs_structure_details 'Flack (1983), 0 Friedel pairs'
_refine_ls_abs_structure_Flack 1.8(13)
_refine_ls_extinction_method none
_refine_ls_goodness_of_fit_ref 1.076
_refine_ls_hydrogen_treatment constr
_refine_ls_matrix_type full
_refine_ls_number_parameters 478
_refine_ls_number_reflns 5633
_refine_ls_number_restraints 24
_refine_ls_restrained_S_all 1.121
_refine_ls_R_factor_all 0.0606
_refine_ls_R_factor_gt 0.0527
_refine_ls_shift/su_max 0.001
_refine_ls_shift/su_mean 0.000
_refine_ls_structure_factor_coef Fsqd
_refine_ls_weighting_details 'calc w=1/[\s^2^(Fo^2^)+(0.0898P)^2^+0.8250P] where P=(Fo^2^+2Fc^2^)/3'
_refine_ls_weighting_scheme calc
_refine_ls_wR_factor_gt 0.1488
_refine_ls_wR_factor_ref 0.1562
_reflns_number_gt 4928
_reflns_number_total 5633
_reflns_threshold_expression I>2\s(I)
_cod_data_source_file jo100965r_si_001.cif
_cod_data_source_block lla2
_cod_depositor_comments
;
The following automatic conversions were performed:

'_symmetry_cell_setting' value 'Orthorhombic' changed to
'orthorhombic' according to the built-in table from CIF Core
dictionary named 'cif_core.dic' version 2.4.1 from 2010-06-29.

Automatic conversion script
Id: cif_fix_values 1646 2011-03-28 12:23:43Z adriana 
;
_cod_original_sg_symbol_H-M 'P 21 21 21 '
_cod_database_code 4025563

loop_
_symmetry_equiv_pos_as_xyz
'x, y, z'
'-x+1/2, -y, z+1/2'
'x+1/2, -y+1/2, -z'
'-x, y+1/2, -z+1/2'

loop_
_atom_site_label
_atom_site_type_symbol
_atom_site_fract_x
_atom_site_fract_y
_atom_site_fract_z
_atom_site_U_iso_or_equiv
_atom_site_adp_type
_atom_site_occupancy
_atom_site_symmetry_multiplicity
_atom_site_calc_flag
_atom_site_refinement_flags
_atom_site_disorder_assembly
_atom_site_disorder_group
C1 C 0.33509(15) -0.4281(3) 0.34747(17) 0.0529(8) Uani 1 1 d . . .
O1 O 0.29507(11) -0.35529(19) 0.39258(11) 0.0519(5) Uani 1 1 d . . .
C2 C 0.3034(2) -0.4359(5) 0.2779(2) 0.0749(11) Uani 1 1 d . . .
H2A H 0.2620 -0.4706 0.2833 0.112 Uiso 1 1 calc R . .
H2B H 0.3281 -0.4864 0.2478 0.112 Uiso 1 1 calc R . .
H2C H 0.2998 -0.3556 0.2585 0.112 Uiso 1 1 calc R . .
C3 C 0.33589(19) -0.5491(3) 0.3821(2) 0.0689(10) Uani 1 1 d . . .
H3A H 0.2937 -0.5813 0.3840 0.103 Uiso 1 1 calc R . .
H3B H 0.3520 -0.5403 0.4282 0.103 Uiso 1 1 calc R . .
H3C H 0.3624 -0.6041 0.3566 0.103 Uiso 1 1 calc R . .
C4 C 0.40016(16) -0.3752(4) 0.3436(2) 0.0701(10) Uani 1 1 d . . .
H4A H 0.3985 -0.2975 0.3209 0.105 Uiso 1 1 calc R . .
H4B H 0.4271 -0.4294 0.3181 0.105 Uiso 1 1 calc R . .
H4C H 0.4166 -0.3649 0.3895 0.105 Uiso 1 1 calc R . .
C5 C 0.28076(15) -0.2403(3) 0.37595(16) 0.0482(7) Uani 1 1 d . . .
O5 O 0.30868(15) -0.1772(3) 0.33592(17) 0.0810(9) Uani 1 1 d . . .
N10 N 0.23058(12) -0.2046(2) 0.41252(13) 0.0432(5) Uani 1 1 d . . .
H10 H 0.2156 -0.2516 0.4442 0.052 Uiso 1 1 calc R . .
C10 C 0.20144(14) -0.0890(2) 0.39966(14) 0.0420(6) Uani 1 1 d . . .
H10A H 0.2152 -0.0607 0.3541 0.050 Uiso 1 1 calc R . .
C11 C 0.13001(15) -0.1037(3) 0.39787(17) 0.0529(7) Uani 1 1 d . . .
H11A H 0.1164 -0.1387 0.4414 0.063 Uiso 1 1 calc R . .
H11B H 0.1110 -0.0235 0.3940 0.063 Uiso 1 1 calc R . .
C12 C 0.1055(2) -0.1825(4) 0.3399(2) 0.0677(10) Uani 1 1 d . . .
H12 H 0.1296 -0.2589 0.3399 0.081 Uiso 1 1 calc R . .
C13 C 0.1141(3) -0.1233(6) 0.2717(2) 0.1030(18) Uani 1 1 d . . .
H13A H 0.1580 -0.1050 0.2648 0.155 Uiso 1 1 calc R . .
H13B H 0.0900 -0.0491 0.2701 0.155 Uiso 1 1 calc R . .
H13C H 0.0999 -0.1775 0.2360 0.155 Uiso 1 1 calc R . .
C14 C 0.0372(3) -0.2129(8) 0.3533(4) 0.136(3) Uani 1 1 d . . .
H14A H 0.0334 -0.2517 0.3976 0.204 Uiso 1 1 calc R . .
H14B H 0.0221 -0.2670 0.3180 0.204 Uiso 1 1 calc R . .
H14C H 0.0126 -0.1392 0.3530 0.204 Uiso 1 1 calc R . .
C15 C 0.21865(13) 0.0072(2) 0.45150(14) 0.0414(6) Uani 1 1 d . . .
O15 O 0.21324(11) 0.11455(18) 0.43730(10) 0.0498(5) Uani 1 1 d . . .
N20 N 0.23650(11) -0.0312(2) 0.51303(12) 0.0415(5) Uani 1 1 d . . .
H20 H 0.2362 -0.1084 0.5212 0.050 Uiso 1 1 calc R . .
C20 C 0.25647(13) 0.0501(2) 0.56688(15) 0.0417(6) Uani 1 1 d . . .
H20A H 0.2635 0.0005 0.6083 0.050 Uiso 1 1 calc R . .
C21 C 0.31848(15) 0.1124(3) 0.5501(2) 0.0570(8) Uani 1 1 d . . .
H21A H 0.3110 0.1718 0.5139 0.068 Uiso 1 1 calc R . .
H21B H 0.3325 0.1565 0.5907 0.068 Uiso 1 1 calc R . .
C22 C 0.37063(18) 0.0291(4) 0.5273(3) 0.0804(13) Uani 1 1 d . . .
H22 H 0.3553 -0.0174 0.4875 0.096 Uiso 1 1 calc R . .
C23 C 0.4262(2) 0.1033(7) 0.5040(4) 0.140(3) Uani 1 1 d . . .
H23A H 0.4594 0.0497 0.4891 0.210 Uiso 1 1 calc R . .
H23B H 0.4410 0.1526 0.5416 0.210 Uiso 1 1 calc R . .
H23C H 0.4137 0.1550 0.4664 0.210 Uiso 1 1 calc R . .
C24 C 0.3885(3) -0.0598(6) 0.5822(5) 0.136(3) Uani 1 1 d . . .
H24A H 0.4217 -0.1116 0.5655 0.204 Uiso 1 1 calc R . .
H24B H 0.3524 -0.1086 0.5940 0.204 Uiso 1 1 calc R . .
H24C H 0.4028 -0.0164 0.6223 0.204 Uiso 1 1 calc R . .
C25 C 0.20579(13) 0.1434(2) 0.58464(13) 0.0380(6) Uani 1 1 d . . .
O25 O 0.21914(10) 0.24707(17) 0.60031(11) 0.0466(5) Uani 1 1 d . . .
N30 N 0.14664(11) 0.1039(2) 0.58065(12) 0.0404(5) Uani 1 1 d . . .
H30 H 0.1402 0.0292 0.5686 0.048 Uiso 1 1 calc R . .
C30 C 0.09218(13) 0.1798(3) 0.59546(16) 0.0444(6) Uani 1 1 d . . .
C31 C 0.03396(15) 0.1123(3) 0.5696(2) 0.0617(9) Uani 1 1 d . . .
H31A H 0.0382 0.0968 0.5210 0.092 Uiso 1 1 calc R . .
H31B H -0.0029 0.1612 0.5776 0.092 Uiso 1 1 calc R . .
H31C H 0.0299 0.0362 0.5938 0.092 Uiso 1 1 calc R . .
C32 C 0.0873(2) 0.2069(4) 0.67110(19) 0.0653(10) Uani 1 1 d . . .
H32A H 0.0850 0.1317 0.6964 0.098 Uiso 1 1 calc R . .
H32B H 0.0500 0.2543 0.6797 0.098 Uiso 1 1 calc R . .
H32C H 0.1239 0.2520 0.6856 0.098 Uiso 1 1 calc R . .
C33 C 0.09587(12) 0.2974(3) 0.55462(15) 0.0402(6) Uani 1 1 d . . .
O33 O 0.07197(10) 0.39042(19) 0.57615(12) 0.0516(5) Uani 1 1 d . . .
N40 N 0.12271(11) 0.2928(2) 0.49240(12) 0.0406(5) Uani 1 1 d . . .
H40 H 0.1393 0.2256 0.4780 0.049 Uiso 1 1 calc R . .
C40 C 0.12404(13) 0.3986(3) 0.44951(15) 0.0414(6) Uani 1 1 d U . .
H40A H 0.0804 0.4270 0.4445 0.050 Uiso 1 1 calc R . .
C41 C 0.14801(16) 0.3675(3) 0.37806(15) 0.0497(7) Uani 1 1 d U . .
H41A H 0.1514 0.4426 0.3517 0.060 Uiso 1 1 calc R . .
H41B H 0.1902 0.3340 0.3824 0.060 Uiso 1 1 calc R . .
C42 C 0.1085(2) 0.2791(4) 0.33778(19) 0.0735(10) Uani 1 1 d U . .
H42 H 0.1056 0.2033 0.3644 0.088 Uiso 1 1 calc R . .
C43 C 0.1384(3) 0.2503(5) 0.2702(2) 0.1009(16) Uani 1 1 d U . .
H43A H 0.1808 0.2219 0.2778 0.151 Uiso 1 1 calc R . .
H43B H 0.1394 0.3224 0.2421 0.151 Uiso 1 1 calc R . .
H43C H 0.1145 0.1879 0.2472 0.151 Uiso 1 1 calc R . .
C44 C 0.0440(3) 0.3244(10) 0.3262(4) 0.150(3) Uani 1 1 d U . .
H44A H 0.0247 0.3430 0.3698 0.225 Uiso 1 1 calc R . .
H44B H 0.0197 0.2629 0.3030 0.225 Uiso 1 1 calc R . .
H44C H 0.0456 0.3968 0.2983 0.225 Uiso 1 1 calc R . .
C45 C 0.16163(13) 0.5024(2) 0.47923(14) 0.0395(6) Uani 1 1 d . . .
O45 O 0.15198(11) 0.60534(19) 0.45836(12) 0.0519(5) Uani 1 1 d . . .
N50 N 0.20361(10) 0.4788(2) 0.52829(12) 0.0383(5) Uani 1 1 d . . .
H50 H 0.2119 0.4045 0.5397 0.046 Uiso 1 1 calc R . .
C50 C 0.23524(13) 0.5782(2) 0.56238(15) 0.0409(6) Uani 1 1 d . . .
H50A H 0.2601 0.6225 0.5279 0.049 Uiso 1 1 calc R . .
C51 C 0.27953(15) 0.5316(3) 0.61692(15) 0.0490(7) Uani 1 1 d . . .
H51A H 0.2573 0.4716 0.6446 0.059 Uiso 1 1 calc R . .
H51B H 0.2905 0.5990 0.6471 0.059 Uiso 1 1 calc R . .
C52 C 0.33958(16) 0.4747(3) 0.59086(19) 0.0603(9) Uani 1 1 d . . .
H52 H 0.3285 0.4161 0.5546 0.072 Uiso 1 1 calc R . .
C53 C 0.38290(19) 0.5686(5) 0.5600(3) 0.0859(14) Uani 1 1 d . . .
H53A H 0.4206 0.5295 0.5436 0.129 Uiso 1 1 calc R . .
H53B H 0.3938 0.6279 0.5946 0.129 Uiso 1 1 calc R . .
H53C H 0.3620 0.6085 0.5222 0.129 Uiso 1 1 calc R . .
C54 C 0.3717(3) 0.4060(5) 0.6483(3) 0.0985(17) Uani 1 1 d . . .
H54A H 0.3431 0.3468 0.6672 0.148 Uiso 1 1 calc R . .
H54B H 0.3841 0.4622 0.6839 0.148 Uiso 1 1 calc R . .
H54C H 0.4085 0.3653 0.6306 0.148 Uiso 1 1 calc R . .
C55 C 0.18864(15) 0.6661(2) 0.59409(15) 0.0444(6) Uani 1 1 d . . .
O55 O 0.20072(13) 0.77406(19) 0.59641(12) 0.0599(6) Uani 1 1 d . . .
N60 N 0.13684(12) 0.6184(2) 0.62188(14) 0.0482(6) Uani 1 1 d . . .
H60 H 0.1347 0.5406 0.6278 0.058 Uiso 1 1 calc R . .
C60 C 0.08372(17) 0.6942(3) 0.64257(18) 0.0565(8) Uani 1 1 d . . .
C61 C 0.0507(2) 0.7382(4) 0.5783(2) 0.0775(12) Uani 1 1 d . . .
H61A H 0.0370 0.6693 0.5516 0.116 Uiso 1 1 calc R . .
H61B H 0.0793 0.7868 0.5514 0.116 Uiso 1 1 calc R . .
H61C H 0.0147 0.7865 0.5910 0.116 Uiso 1 1 calc R . .
C62 C 0.0398(2) 0.6174(4) 0.6858(2) 0.0741(11) Uani 1 1 d . . .
H62A H 0.0257 0.5486 0.6593 0.111 Uiso 1 1 calc R . .
H62B H 0.0041 0.6655 0.6996 0.111 Uiso 1 1 calc R . .
H62C H 0.0618 0.5891 0.7262 0.111 Uiso 1 1 calc R . .
C63 C 0.1054(2) 0.7997(3) 0.6848(2) 0.0686(10) Uani 1 1 d . . .
O63 O 0.0864(2) 0.9010(3) 0.6774(2) 0.1041(12) Uani 1 1 d . . .
O64 O 0.14403(16) 0.7680(2) 0.73563(14) 0.0766(8) Uani 1 1 d . . .
C64 C 0.1654(4) 0.8656(5) 0.7779(3) 0.115(2) Uani 1 1 d . . .
H64A H 0.1930 0.8343 0.8130 0.172 Uiso 1 1 calc R . .
H64B H 0.1298 0.9048 0.7991 0.172 Uiso 1 1 calc R . .
H64C H 0.1879 0.9236 0.7500 0.172 Uiso 1 1 calc R . .

loop_
_atom_site_aniso_label
_atom_site_aniso_U_11
_atom_site_aniso_U_22
_atom_site_aniso_U_33
_atom_site_aniso_U_23
_atom_site_aniso_U_13
_atom_site_aniso_U_12
C1 0.0448(16) 0.0612(19) 0.0526(17) -0.0170(15) 0.0036(13) 0.0064(14)
O1 0.0560(12) 0.0478(11) 0.0519(12) -0.0035(9) 0.0131(10) 0.0081(10)
C2 0.067(2) 0.100(3) 0.058(2) -0.025(2) -0.0024(18) 0.003(2)
C3 0.068(2) 0.055(2) 0.084(3) -0.0179(19) 0.0045(19) 0.0132(18)
C4 0.0460(17) 0.090(3) 0.074(2) -0.017(2) 0.0023(17) -0.0006(19)
C5 0.0510(16) 0.0458(15) 0.0480(15) -0.0007(13) 0.0088(13) -0.0007(13)
O5 0.0800(18) 0.0693(17) 0.094(2) 0.0210(16) 0.0388(17) 0.0042(14)
N10 0.0513(13) 0.0353(11) 0.0429(12) -0.0010(10) 0.0091(11) -0.0011(10)
C10 0.0530(15) 0.0384(13) 0.0347(12) 0.0045(11) 0.0055(12) -0.0006(12)
C11 0.0540(17) 0.0557(18) 0.0491(16) 0.0026(15) -0.0045(14) 0.0020(15)
C12 0.073(2) 0.060(2) 0.070(2) 0.0021(18) -0.0240(19) -0.0057(18)
C13 0.136(5) 0.117(4) 0.056(2) -0.005(3) -0.021(3) -0.026(4)
C14 0.092(4) 0.195(8) 0.121(5) 0.021(5) -0.041(4) -0.063(5)
C15 0.0462(14) 0.0353(13) 0.0427(13) 0.0044(11) 0.0022(12) 0.0013(11)
O15 0.0705(14) 0.0343(10) 0.0446(11) 0.0066(8) 0.0010(10) 0.0021(9)
N20 0.0521(13) 0.0280(10) 0.0443(12) 0.0037(9) -0.0016(10) 0.0004(9)
C20 0.0472(14) 0.0343(13) 0.0438(14) 0.0037(11) -0.0089(12) -0.0002(11)
C21 0.0493(17) 0.0518(18) 0.070(2) -0.0075(16) -0.0057(15) -0.0027(14)
C22 0.0483(19) 0.085(3) 0.108(3) -0.027(3) 0.007(2) 0.001(2)
C23 0.054(2) 0.169(6) 0.197(7) -0.041(6) 0.034(4) -0.015(4)
C24 0.094(4) 0.118(5) 0.196(8) 0.006(5) -0.010(5) 0.053(4)
C25 0.0463(14) 0.0337(12) 0.0339(12) 0.0049(10) -0.0046(11) -0.0029(11)
O25 0.0539(11) 0.0350(10) 0.0508(11) -0.0039(8) -0.0084(9) -0.0005(9)
N30 0.0467(12) 0.0325(10) 0.0420(11) 0.0038(9) 0.0001(10) -0.0024(9)
C30 0.0419(14) 0.0423(14) 0.0491(15) 0.0058(12) 0.0081(12) -0.0039(11)
C31 0.0443(16) 0.0523(18) 0.088(3) 0.0191(18) 0.0024(16) -0.0104(14)
C32 0.086(3) 0.058(2) 0.0524(18) 0.0107(16) 0.0195(18) 0.0118(19)
C33 0.0332(12) 0.0393(14) 0.0481(15) 0.0040(12) 0.0013(11) -0.0027(11)
O33 0.0472(11) 0.0420(11) 0.0656(13) 0.0041(10) 0.0124(10) 0.0020(9)
N40 0.0430(12) 0.0350(11) 0.0437(12) 0.0055(10) -0.0026(10) -0.0020(10)
C40 0.0370(12) 0.0413(13) 0.0460(14) 0.0127(12) -0.0061(11) -0.0021(11)
C41 0.0551(16) 0.0506(15) 0.0433(14) 0.0118(13) -0.0039(12) -0.0069(13)
C42 0.087(2) 0.086(2) 0.0474(17) 0.0034(17) -0.0141(17) -0.022(2)
C43 0.140(4) 0.103(4) 0.060(2) -0.017(2) -0.005(3) -0.013(3)
C44 0.096(4) 0.252(7) 0.102(4) -0.054(5) -0.033(3) -0.008(5)
C45 0.0353(12) 0.0377(14) 0.0454(14) 0.0099(11) 0.0016(11) -0.0010(10)
O45 0.0557(12) 0.0383(10) 0.0617(13) 0.0150(10) -0.0057(10) -0.0037(9)
N50 0.0397(11) 0.0308(10) 0.0445(11) 0.0029(9) -0.0012(10) -0.0026(9)
C50 0.0443(14) 0.0342(13) 0.0442(14) 0.0016(11) 0.0039(11) -0.0048(11)
C51 0.0582(17) 0.0448(15) 0.0440(15) -0.0017(12) -0.0061(13) -0.0052(14)
C52 0.0546(18) 0.061(2) 0.065(2) -0.0136(17) -0.0164(16) 0.0050(15)
C53 0.0473(19) 0.109(4) 0.102(3) -0.023(3) 0.004(2) -0.007(2)
C54 0.101(3) 0.087(3) 0.108(4) -0.014(3) -0.049(3) 0.030(3)
C55 0.0560(17) 0.0345(14) 0.0426(14) 0.0053(11) 0.0054(13) 0.0019(12)
O55 0.0864(16) 0.0340(10) 0.0594(13) 0.0004(10) 0.0189(13) -0.0043(11)
N60 0.0545(14) 0.0359(12) 0.0540(14) 0.0088(11) 0.0108(11) 0.0065(11)
C60 0.064(2) 0.0488(17) 0.0567(18) 0.0085(15) 0.0147(16) 0.0186(15)
C61 0.077(3) 0.086(3) 0.069(2) 0.013(2) 0.006(2) 0.031(2)
C62 0.072(2) 0.069(2) 0.080(3) 0.012(2) 0.031(2) 0.014(2)
C63 0.100(3) 0.0440(18) 0.062(2) 0.0085(16) 0.018(2) 0.0209(19)
O63 0.163(4) 0.0490(15) 0.100(2) 0.0022(16) 0.002(2) 0.038(2)
O64 0.118(2) 0.0542(14) 0.0577(14) 0.0030(12) 0.0013(15) 0.0111(15)
C64 0.175(6) 0.086(3) 0.084(3) -0.016(3) -0.011(4) -0.001(4)

loop_
_atom_type_symbol
_atom_type_description
_atom_type_scat_dispersion_real
_atom_type_scat_dispersion_imag
_atom_type_scat_source
C C 0.0033 0.0016 'International Tables Vol C Tables 4.2.6.8 and 6.1.1.4'
H H 0.0000 0.0000 'International Tables Vol C Tables 4.2.6.8 and 6.1.1.4'
N N 0.0061 0.0033 'International Tables Vol C Tables 4.2.6.8 and 6.1.1.4'
O O 0.0106 0.0060 'International Tables Vol C Tables 4.2.6.8 and 6.1.1.4'

loop_
_geom_angle_atom_site_label_1
_geom_angle_atom_site_label_2
_geom_angle_atom_site_label_3
_geom_angle
_geom_angle_site_symmetry_1
_geom_angle_site_symmetry_3
_geom_angle_publ_flag
O1 C1 C3 103.0(3) . . ?
O1 C1 C4 110.7(3) . . ?
C3 C1 C4 111.0(3) . . ?
O1 C1 C2 107.9(3) . . ?
C3 C1 C2 111.0(3) . . ?
C4 C1 C2 112.8(3) . . ?
C5 O1 C1 120.3(2) . . ?
C1 C2 H2A 109.5 . . ?
C1 C2 H2B 109.5 . . ?
H2A C2 H2B 109.5 . . ?
C1 C2 H2C 109.5 . . ?
H2A C2 H2C 109.5 . . ?
H2B C2 H2C 109.5 . . ?
C1 C3 H3A 109.5 . . ?
C1 C3 H3B 109.5 . . ?
H3A C3 H3B 109.5 . . ?
C1 C3 H3C 109.5 . . ?
H3A C3 H3C 109.5 . . ?
H3B C3 H3C 109.5 . . ?
C1 C4 H4A 109.5 . . ?
C1 C4 H4B 109.5 . . ?
H4A C4 H4B 109.5 . . ?
C1 C4 H4C 109.5 . . ?
H4A C4 H4C 109.5 . . ?
H4B C4 H4C 109.5 . . ?
O5 C5 N10 124.6(3) . . ?
O5 C5 O1 126.2(3) . . ?
N10 C5 O1 109.2(3) . . ?
C5 N10 C10 120.7(3) . . ?
C5 N10 H10 119.7 . . ?
C10 N10 H10 119.7 . . ?
N10 C10 C15 113.7(2) . . ?
N10 C10 C11 109.8(2) . . ?
C15 C10 C11 109.3(2) . . ?
N10 C10 H10A 108.0 . . ?
C15 C10 H10A 108.0 . . ?
C11 C10 H10A 108.0 . . ?
C12 C11 C10 114.8(3) . . ?
C12 C11 H11A 108.6 . . ?
C10 C11 H11A 108.6 . . ?
C12 C11 H11B 108.6 . . ?
C10 C11 H11B 108.6 . . ?
H11A C11 H11B 107.5 . . ?
C13 C12 C14 111.6(4) . . ?
C13 C12 C11 111.7(3) . . ?
C14 C12 C11 109.2(4) . . ?
C13 C12 H12 108.1 . . ?
C14 C12 H12 108.1 . . ?
C11 C12 H12 108.1 . . ?
C12 C13 H13A 109.5 . . ?
C12 C13 H13B 109.5 . . ?
H13A C13 H13B 109.5 . . ?
C12 C13 H13C 109.5 . . ?
H13A C13 H13C 109.5 . . ?
H13B C13 H13C 109.5 . . ?
C12 C14 H14A 109.5 . . ?
C12 C14 H14B 109.5 . . ?
H14A C14 H14B 109.5 . . ?
C12 C14 H14C 109.5 . . ?
H14A C14 H14C 109.5 . . ?
H14B C14 H14C 109.5 . . ?
O15 C15 N20 122.8(3) . . ?
O15 C15 C10 120.5(3) . . ?
N20 C15 C10 116.7(2) . . ?
C15 N20 C20 122.9(2) . . ?
C15 N20 H20 118.6 . . ?
C20 N20 H20 118.6 . . ?
N20 C20 C21 112.3(3) . . ?
N20 C20 C25 111.9(2) . . ?
C21 C20 C25 110.9(2) . . ?
N20 C20 H20A 107.1 . . ?
C21 C20 H20A 107.1 . . ?
C25 C20 H20A 107.1 . . ?
C22 C21 C20 115.3(3) . . ?
C22 C21 H21A 108.4 . . ?
C20 C21 H21A 108.4 . . ?
C22 C21 H21B 108.4 . . ?
C20 C21 H21B 108.4 . . ?
H21A C21 H21B 107.5 . . ?
C21 C22 C24 112.0(5) . . ?
C21 C22 C23 109.7(4) . . ?
C24 C22 C23 111.8(5) . . ?
C21 C22 H22 107.7 . . ?
C24 C22 H22 107.7 . . ?
C23 C22 H22 107.7 . . ?
C22 C23 H23A 109.5 . . ?
C22 C23 H23B 109.5 . . ?
H23A C23 H23B 109.5 . . ?
C22 C23 H23C 109.5 . . ?
H23A C23 H23C 109.5 . . ?
H23B C23 H23C 109.5 . . ?
C22 C24 H24A 109.5 . . ?
C22 C24 H24B 109.5 . . ?
H24A C24 H24B 109.5 . . ?
C22 C24 H24C 109.5 . . ?
H24A C24 H24C 109.5 . . ?
H24B C24 H24C 109.5 . . ?
O25 C25 N30 122.8(3) . . ?
O25 C25 C20 121.5(3) . . ?
N30 C25 C20 115.7(2) . . ?
C25 N30 C30 123.5(2) . . ?
C25 N30 H30 118.3 . . ?
C30 N30 H30 118.3 . . ?
N30 C30 C32 111.2(3) . . ?
N30 C30 C33 110.1(2) . . ?
C32 C30 C33 110.2(3) . . ?
N30 C30 C31 107.4(2) . . ?
C32 C30 C31 111.3(3) . . ?
C33 C30 C31 106.5(3) . . ?
C30 C31 H31A 109.5 . . ?
C30 C31 H31B 109.5 . . ?
H31A C31 H31B 109.5 . . ?
C30 C31 H31C 109.5 . . ?
H31A C31 H31C 109.5 . . ?
H31B C31 H31C 109.5 . . ?
C30 C32 H32A 109.5 . . ?
C30 C32 H32B 109.5 . . ?
H32A C32 H32B 109.5 . . ?
C30 C32 H32C 109.5 . . ?
H32A C32 H32C 109.5 . . ?
H32B C32 H32C 109.5 . . ?
O33 C33 N40 121.4(3) . . ?
O33 C33 C30 121.0(3) . . ?
N40 C33 C30 117.5(2) . . ?
C33 N40 C40 120.2(2) . . ?
C33 N40 H40 119.9 . . ?
C40 N40 H40 119.9 . . ?
N40 C40 C45 113.7(2) . . ?
N40 C40 C41 110.8(2) . . ?
C45 C40 C41 110.1(2) . . ?
N40 C40 H40A 107.3 . . ?
C45 C40 H40A 107.3 . . ?
C41 C40 H40A 107.3 . . ?
C42 C41 C40 115.7(3) . . ?
C42 C41 H41A 108.3 . . ?
C40 C41 H41A 108.3 . . ?
C42 C41 H41B 108.3 . . ?
C40 C41 H41B 108.3 . . ?
H41A C41 H41B 107.4 . . ?
C44 C42 C43 109.5(4) . . ?
C44 C42 C41 112.3(5) . . ?
C43 C42 C41 110.9(4) . . ?
C44 C42 H42 108.0 . . ?
C43 C42 H42 108.0 . . ?
C41 C42 H42 108.0 . . ?
C42 C43 H43A 109.5 . . ?
C42 C43 H43B 109.5 . . ?
H43A C43 H43B 109.5 . . ?
C42 C43 H43C 109.5 . . ?
H43A C43 H43C 109.5 . . ?
H43B C43 H43C 109.5 . . ?
C42 C44 H44A 109.5 . . ?
C42 C44 H44B 109.5 . . ?
H44A C44 H44B 109.5 . . ?
C42 C44 H44C 109.5 . . ?
H44A C44 H44C 109.5 . . ?
H44B C44 H44C 109.5 . . ?
O45 C45 N50 122.1(3) . . ?
O45 C45 C40 119.1(2) . . ?
N50 C45 C40 118.8(2) . . ?
C45 N50 C50 119.5(2) . . ?
C45 N50 H50 120.2 . . ?
C50 N50 H50 120.2 . . ?
N50 C50 C51 110.8(2) . . ?
N50 C50 C55 111.5(2) . . ?
C51 C50 C55 109.8(2) . . ?
N50 C50 H50A 108.2 . . ?
C51 C50 H50A 108.2 . . ?
C55 C50 H50A 108.2 . . ?
C50 C51 C52 115.7(3) . . ?
C50 C51 H51A 108.4 . . ?
C52 C51 H51A 108.4 . . ?
C50 C51 H51B 108.4 . . ?
C52 C51 H51B 108.4 . . ?
H51A C51 H51B 107.4 . . ?
C53 C52 C51 111.4(3) . . ?
C53 C52 C54 111.1(4) . . ?
C51 C52 C54 110.0(4) . . ?
C53 C52 H52 108.1 . . ?
C51 C52 H52 108.1 . . ?
C54 C52 H52 108.1 . . ?
C52 C53 H53A 109.5 . . ?
C52 C53 H53B 109.5 . . ?
H53A C53 H53B 109.5 . . ?
C52 C53 H53C 109.5 . . ?
H53A C53 H53C 109.5 . . ?
H53B C53 H53C 109.5 . . ?
C52 C54 H54A 109.5 . . ?
C52 C54 H54B 109.5 . . ?
H54A C54 H54B 109.5 . . ?
C52 C54 H54C 109.5 . . ?
H54A C54 H54C 109.5 . . ?
H54B C54 H54C 109.5 . . ?
O55 C55 N60 122.9(3) . . ?
O55 C55 C50 120.0(3) . . ?
N60 C55 C50 116.9(2) . . ?
C55 N60 C60 121.7(3) . . ?
C55 N60 H60 119.2 . . ?
C60 N60 H60 119.2 . . ?
N60 C60 C63 110.9(3) . . ?
N60 C60 C61 108.3(3) . . ?
C63 C60 C61 110.4(3) . . ?
N60 C60 C62 108.1(3) . . ?
C63 C60 C62 108.5(3) . . ?
C61 C60 C62 110.6(4) . . ?
C60 C61 H61A 109.5 . . ?
C60 C61 H61B 109.5 . . ?
H61A C61 H61B 109.5 . . ?
C60 C61 H61C 109.5 . . ?
H61A C61 H61C 109.5 . . ?
H61B C61 H61C 109.5 . . ?
C60 C62 H62A 109.5 . . ?
C60 C62 H62B 109.5 . . ?
H62A C62 H62B 109.5 . . ?
C60 C62 H62C 109.5 . . ?
H62A C62 H62C 109.5 . . ?
H62B C62 H62C 109.5 . . ?
O63 C63 O64 122.9(4) . . ?
O63 C63 C60 123.7(4) . . ?
O64 C63 C60 113.2(3) . . ?
C63 O64 C64 115.2(4) . . ?
O64 C64 H64A 109.5 . . ?
O64 C64 H64B 109.5 . . ?
H64A C64 H64B 109.5 . . ?
O64 C64 H64C 109.5 . . ?
H64A C64 H64C 109.5 . . ?
H64B C64 H64C 109.5 . . ?

loop_
_geom_bond_atom_site_label_1
_geom_bond_atom_site_label_2
_geom_bond_distance
_geom_bond_site_symmetry_2
_geom_bond_publ_flag
C1 O1 1.470(4) . ?
C1 C3 1.501(6) . ?
C1 C4 1.511(5) . ?
C1 C2 1.522(5) . ?
O1 C5 1.349(4) . ?
C2 H2A 0.9700 . ?
C2 H2B 0.9700 . ?
C2 H2C 0.9700 . ?
C3 H3A 0.9700 . ?
C3 H3B 0.9700 . ?
C3 H3C 0.9700 . ?
C4 H4A 0.9700 . ?
C4 H4B 0.9700 . ?
C4 H4C 0.9700 . ?
C5 O5 1.207(4) . ?
C5 N10 1.349(4) . ?
N10 C10 1.445(4) . ?
N10 H10 0.8700 . ?
C10 C15 1.516(4) . ?
C10 C11 1.536(4) . ?
C10 H10A 0.9900 . ?
C11 C12 1.523(5) . ?
C11 H11A 0.9800 . ?
C11 H11B 0.9800 . ?
C12 C13 1.498(6) . ?
C12 C14 1.521(7) . ?
C12 H12 0.9900 . ?
C13 H13A 0.9700 . ?
C13 H13B 0.9700 . ?
C13 H13C 0.9700 . ?
C14 H14A 0.9700 . ?
C14 H14B 0.9700 . ?
C14 H14C 0.9700 . ?
C15 O15 1.226(3) . ?
C15 N20 1.332(4) . ?
N20 C20 1.450(4) . ?
N20 H20 0.8700 . ?
C20 C21 1.530(4) . ?
C20 C25 1.537(4) . ?
C20 H20A 0.9900 . ?
C21 C22 1.514(5) . ?
C21 H21A 0.9800 . ?
C21 H21B 0.9800 . ?
C22 C24 1.505(9) . ?
C22 C23 1.514(7) . ?
C22 H22 0.9900 . ?
C23 H23A 0.9700 . ?
C23 H23B 0.9700 . ?
C23 H23C 0.9700 . ?
C24 H24A 0.9700 . ?
C24 H24B 0.9700 . ?
C24 H24C 0.9700 . ?
C25 O25 1.222(3) . ?
C25 N30 1.340(4) . ?
N30 C30 1.465(4) . ?
N30 H30 0.8700 . ?
C30 C32 1.513(5) . ?
C30 C33 1.529(4) . ?
C30 C31 1.538(4) . ?
C31 H31A 0.9700 . ?
C31 H31B 0.9700 . ?
C31 H31C 0.9700 . ?
C32 H32A 0.9700 . ?
C32 H32B 0.9700 . ?
C32 H32C 0.9700 . ?
C33 O33 1.224(4) . ?
C33 N40 1.347(4) . ?
N40 C40 1.442(3) . ?
N40 H40 0.8700 . ?
C40 C45 1.517(4) . ?
C40 C41 1.528(4) . ?
C40 H40A 0.9900 . ?
C41 C42 1.515(5) . ?
C41 H41A 0.9800 . ?
C41 H41B 0.9800 . ?
C42 C44 1.483(8) . ?
C42 C43 1.503(7) . ?
C42 H42 0.9900 . ?
C43 H43A 0.9700 . ?
C43 H43B 0.9700 . ?
C43 H43C 0.9700 . ?
C44 H44A 0.9700 . ?
C44 H44B 0.9700 . ?
C44 H44C 0.9700 . ?
C45 O45 1.228(3) . ?
C45 N50 1.340(4) . ?
N50 C50 1.454(3) . ?
N50 H50 0.8700 . ?
C50 C51 1.517(4) . ?
C50 C55 1.525(4) . ?
C50 H50A 0.9900 . ?
C51 C52 1.518(5) . ?
C51 H51A 0.9800 . ?
C51 H51B 0.9800 . ?
C52 C53 1.517(6) . ?
C52 C54 1.521(6) . ?
C52 H52 0.9900 . ?
C53 H53A 0.9700 . ?
C53 H53B 0.9700 . ?
C53 H53C 0.9700 . ?
C54 H54A 0.9700 . ?
C54 H54B 0.9700 . ?
C54 H54C 0.9700 . ?
C55 O55 1.223(4) . ?
C55 N60 1.342(4) . ?
N60 C60 1.469(4) . ?
N60 H60 0.8700 . ?
C60 C63 1.504(6) . ?
C60 C61 1.522(6) . ?
C60 C62 1.523(5) . ?
C61 H61A 0.9700 . ?
C61 H61B 0.9700 . ?
C61 H61C 0.9700 . ?
C62 H62A 0.9700 . ?
C62 H62B 0.9700 . ?
C62 H62C 0.9700 . ?
C63 O63 1.201(4) . ?
C63 O64 1.339(5) . ?
O64 C64 1.435(6) . ?
C64 H64A 0.9700 . ?
C64 H64B 0.9700 . ?
C64 H64C 0.9700 . ?

loop_
_geom_torsion_atom_site_label_1
_geom_torsion_atom_site_label_2
_geom_torsion_atom_site_label_3
_geom_torsion_atom_site_label_4
_geom_torsion
_geom_torsion_site_symmetry_1
_geom_torsion_site_symmetry_2
_geom_torsion_site_symmetry_3
_geom_torsion_site_symmetry_4
_geom_torsion_publ_flag
C3 C1 O1 C5 -176.8(3) . . . . ?
C4 C1 O1 C5 64.5(4) . . . . ?
C2 C1 O1 C5 -59.4(4) . . . . ?
C1 O1 C5 O5 -19.3(5) . . . . ?
C1 O1 C5 N10 162.2(3) . . . . ?
O5 C5 N10 C10 7.7(5) . . . . ?
O1 C5 N10 C10 -173.7(2) . . . . ?
C5 N10 C10 C15 -101.9(3) . . . . ?
C5 N10 C10 C11 135.3(3) . . . . ?
N10 C10 C11 C12 -64.2(4) . . . . ?
C15 C10 C11 C12 170.4(3) . . . . ?
C10 C11 C12 C13 -68.9(5) . . . . ?
C10 C11 C12 C14 167.2(4) . . . . ?
N10 C10 C15 O15 158.6(3) . . . . ?
C11 C10 C15 O15 -78.4(3) . . . . ?
N10 C10 C15 N20 -24.7(4) . . . . ?
C11 C10 C15 N20 98.4(3) . . . . ?
O15 C15 N20 C20 -5.6(5) . . . . ?
C10 C15 N20 C20 177.7(2) . . . . ?
C15 N20 C20 C21 -67.7(3) . . . . ?
C15 N20 C20 C25 57.8(3) . . . . ?
N20 C20 C21 C22 -50.1(4) . . . . ?
C25 C20 C21 C22 -176.2(3) . . . . ?
C20 C21 C22 C24 -62.4(5) . . . . ?
C20 C21 C22 C23 172.9(5) . . . . ?
N20 C20 C25 O25 -143.9(3) . . . . ?
C21 C20 C25 O25 -17.6(4) . . . . ?
N20 C20 C25 N30 35.0(3) . . . . ?
C21 C20 C25 N30 161.3(3) . . . . ?
O25 C25 N30 C30 -0.9(4) . . . . ?
C20 C25 N30 C30 -179.8(2) . . . . ?
C25 N30 C30 C32 -70.8(3) . . . . ?
C25 N30 C30 C33 51.7(4) . . . . ?
C25 N30 C30 C31 167.3(3) . . . . ?
N30 C30 C33 O33 -151.2(3) . . . . ?
C32 C30 C33 O33 -28.1(4) . . . . ?
C31 C30 C33 O33 92.7(3) . . . . ?
N30 C30 C33 N40 33.0(3) . . . . ?
C32 C30 C33 N40 156.1(3) . . . . ?
C31 C30 C33 N40 -83.1(3) . . . . ?
O33 C33 N40 C40 0.2(4) . . . . ?
C30 C33 N40 C40 176.0(2) . . . . ?
C33 N40 C40 C45 63.6(3) . . . . ?
C33 N40 C40 C41 -171.8(2) . . . . ?
N40 C40 C41 C42 62.6(4) . . . . ?
C45 C40 C41 C42 -170.7(3) . . . . ?
C40 C41 C42 C44 60.3(5) . . . . ?
C40 C41 C42 C43 -176.8(4) . . . . ?
N40 C40 C45 O45 -159.4(3) . . . . ?
C41 C40 C45 O45 75.5(3) . . . . ?
N40 C40 C45 N50 19.5(4) . . . . ?
C41 C40 C45 N50 -105.6(3) . . . . ?
O45 C45 N50 C50 5.3(4) . . . . ?
C40 C45 N50 C50 -173.5(2) . . . . ?
C45 N50 C50 C51 178.8(2) . . . . ?
C45 N50 C50 C55 56.1(3) . . . . ?
N50 C50 C51 C52 74.2(3) . . . . ?
C55 C50 C51 C52 -162.2(3) . . . . ?
C50 C51 C52 C53 69.8(4) . . . . ?
C50 C51 C52 C54 -166.5(3) . . . . ?
N50 C50 C55 O55 -146.5(3) . . . . ?
C51 C50 C55 O55 90.3(3) . . . . ?
N50 C50 C55 N60 37.1(4) . . . . ?
C51 C50 C55 N60 -86.1(3) . . . . ?
O55 C55 N60 C60 15.0(5) . . . . ?
C50 C55 N60 C60 -168.7(3) . . . . ?
C55 N60 C60 C63 -48.7(4) . . . . ?
C55 N60 C60 C61 72.5(4) . . . . ?
C55 N60 C60 C62 -167.6(3) . . . . ?
N60 C60 C63 O63 136.4(4) . . . . ?
C61 C60 C63 O63 16.4(6) . . . . ?
C62 C60 C63 O63 -105.0(5) . . . . ?
N60 C60 C63 O64 -49.0(4) . . . . ?
C61 C60 C63 O64 -169.0(3) . . . . ?
C62 C60 C63 O64 69.6(4) . . . . ?
O63 C63 O64 C64 -4.7(7) . . . . ?
C60 C63 O64 C64 -179.4(4) . . . . ?

loop_
_cod_related_entry_id
_cod_related_entry_database
_cod_related_entry_code
1 ChemSpider 30659243
